data_2227992
loop_
_publ_author_name
'Zhang, Kou-Lin'
'Diao, Guo-Wang'
'Ng, Seik Weng'

_publ_section_title
;
 (5-Aminoisophthalato-\k<i>N</i>)triaqua(1,10-phenanthroline-\k^2^<i>N</i>,<i>N</i>')cobalt(II)
 trihydrate
;
_journal_coeditor_code SI2299
_journal_issue 11
_journal_name_full 'Acta Crystallographica Section E'
_journal_page_first m1421
_journal_paper_doi 10.1107/S1600536810040560
_journal_volume 66
_journal_year 2010
_chemical_formula_iupac '[Co (C8 H5 N O4) (C12 H8 N2) (H2 O)3], 3H2 O'
_chemical_formula_moiety 'C20 H19 Co N3 O7, 3H2 O'
_chemical_formula_sum 'C20 H25 Co N3 O10'
_chemical_formula_weight 526.36
_chemical_name_systematic
;
(5-Aminoisophthalato-\k<i>N</i>)triaqua(1,10-phenanthroline-
\k^2^<i>N</i>,<i>N</i>')cobalt(II) trihydrate
;
_space_group_IT_number 14
_symmetry_cell_setting monoclinic
_symmetry_space_group_name_Hall '-P 2yn'
_symmetry_space_group_name_H-M 'P 1 21/n 1'
_atom_sites_solution_hydrogens geom
_atom_sites_solution_primary direct
_atom_sites_solution_secondary difmap
_audit_creation_method SHELXL-97
_cell_angle_alpha 90.00
_cell_angle_beta 95.8270(10)
_cell_angle_gamma 90.00
_cell_formula_units_Z 4
_cell_length_a 10.1182(2)
_cell_length_b 13.9659(2)
_cell_length_c 16.2850(2)
_cell_measurement_reflns_used 9790
_cell_measurement_temperature 293(2)
_cell_measurement_theta_max 28.5
_cell_measurement_theta_min 2.5
_cell_volume 2289.34(6)
_computing_cell_refinement 'SAINT (Bruker, 2004)'
_computing_data_collection 'APEX2 (Bruker, 2004)'
_computing_data_reduction 'SAINT (Bruker, 2004)'
_computing_molecular_graphics 'X-SEED (Barbour, 2001)'
_computing_publication_material 'publCIF (Westrip, 2010)'
_computing_structure_refinement 'SHELXL97 (Sheldrick, 2008)'
_computing_structure_solution 'SHELXS97 (Sheldrick, 2008)'
_diffrn_ambient_temperature 293(2)
_diffrn_measured_fraction_theta_full 0.978
_diffrn_measured_fraction_theta_max 0.978
_diffrn_measurement_device_type 'Bruker APEXII area-detector'
_diffrn_measurement_method '\f and \w scans'
_diffrn_radiation_monochromator graphite
_diffrn_radiation_source 'fine-focus sealed tube'
_diffrn_radiation_type MoK\a
_diffrn_radiation_wavelength 0.71073
_diffrn_reflns_av_R_equivalents 0.0271
_diffrn_reflns_av_sigmaI/netI 0.0270
_diffrn_reflns_limit_h_max 13
_diffrn_reflns_limit_h_min -13
_diffrn_reflns_limit_k_max 18
_diffrn_reflns_limit_k_min -18
_diffrn_reflns_limit_l_max 21
_diffrn_reflns_limit_l_min -21
_diffrn_reflns_number 18954
_diffrn_reflns_theta_full 28.51
_diffrn_reflns_theta_max 28.51
_diffrn_reflns_theta_min 2.49
_diffrn_standards_decay_% 0
_diffrn_standards_interval_count 0
_diffrn_standards_interval_time 0
_diffrn_standards_number 0
_exptl_absorpt_coefficient_mu 0.811
_exptl_absorpt_correction_T_max 1.000
_exptl_absorpt_correction_T_min 0.803
_exptl_absorpt_correction_type multi-scan
_exptl_absorpt_process_details '(SADABS; Sheldrick, 1996)'
_exptl_crystal_colour Red
_exptl_crystal_density_diffrn 1.527
_exptl_crystal_density_method 'not measured'
_exptl_crystal_description Prism
_exptl_crystal_F_000 1092
_exptl_crystal_size_max 0.24
_exptl_crystal_size_mid 0.22
_exptl_crystal_size_min 0.18
_refine_diff_density_max 0.474
_refine_diff_density_min -0.458
_refine_ls_extinction_method none
_refine_ls_goodness_of_fit_ref 1.038
_refine_ls_hydrogen_treatment mixed
_refine_ls_matrix_type full
_refine_ls_number_parameters 363
_refine_ls_number_reflns 5683
_refine_ls_number_restraints 14
_refine_ls_restrained_S_all 1.038
_refine_ls_R_factor_all 0.0316
_refine_ls_R_factor_gt 0.0278
_refine_ls_shift/su_max 0.001
_refine_ls_shift/su_mean 0.001
_refine_ls_structure_factor_coef Fsqd
_refine_ls_weighting_details 'calc w=1/[\s^2^(Fo^2^)+(0.0539P)^2^+0.5451P] where P=(Fo^2^+2Fc^2^)/3'
_refine_ls_weighting_scheme calc
_refine_ls_wR_factor_gt 0.0817
_refine_ls_wR_factor_ref 0.0856
_reflns_number_gt 5120
_reflns_number_total 5683
_reflns_threshold_expression I>2\s(I)
_cod_data_source_file si2299.cif
_cod_data_source_block I
_cod_original_cell_volume 2289.34(8)
_cod_original_sg_symbol_H-M 'P 21/n'
_cod_database_code 2227992
_cod_database_fobs_code 2227992

loop_
_symmetry_equiv_pos_as_xyz
'x, y, z'
'-x+1/2, y+1/2, -z+1/2'
'-x, -y, -z'
'x-1/2, -y-1/2, z-1/2'

loop_
_atom_site_type_symbol
_atom_site_label
_atom_site_fract_x
_atom_site_fract_y
_atom_site_fract_z
_atom_site_U_iso_or_equiv
_atom_site_adp_type
_atom_site_calc_flag
_atom_site_refinement_flags
_atom_site_occupancy
_atom_site_disorder_assembly
_atom_site_disorder_group
Co Co1 0.742889(15) 0.684399(12) 0.466367(10) 0.01480(6) Uani d . 1 . .
O O1 1.15673(10) 0.53092(8) 0.26398(8) 0.0313(2) Uani d . 1 . .
O O2 1.22644(9) 0.64316(8) 0.18340(7) 0.0283(2) Uani d . 1 . .
O O3 0.92170(9) 0.91482(7) 0.09694(6) 0.02231(19) Uani d . 1 . .
O O4 0.72213(9) 0.92307(7) 0.14075(6) 0.0237(2) Uani d . 1 . .
O O1W 0.76586(10) 0.70374(8) 0.59335(6) 0.0228(2) Uani d D 1 . .
H H1W1 0.8296(15) 0.6766(13) 0.6202(12) 0.036(6) Uiso d D 1 . .
H H1W2 0.749(2) 0.7538(11) 0.6187(13) 0.052(7) Uiso d D 1 . .
O O2W 0.79629(9) 0.54265(7) 0.49718(6) 0.01971(18) Uani d D 1 . .
H H2W1 0.7468(16) 0.5247(15) 0.5321(10) 0.037(6) Uiso d D 1 . .
H H2W2 0.784(2) 0.5056(14) 0.4555(10) 0.049(6) Uiso d D 1 . .
O O3W 0.53714(9) 0.66780(8) 0.47286(6) 0.0235(2) Uani d D 1 . .
H H3W1 0.486(2) 0.6450(17) 0.4334(11) 0.057(7) Uiso d D 1 . .
H H3W2 0.509(2) 0.6474(15) 0.5168(9) 0.042(6) Uiso d D 1 . .
O O4W 0.44314(12) 0.71848(11) 0.29095(9) 0.0424(3) Uani d D 1 . .
H H4W1 0.451(2) 0.7710(11) 0.2661(14) 0.056(7) Uiso d D 1 . .
H H4W2 0.390(2) 0.6844(17) 0.2600(15) 0.067(9) Uiso d D 1 . .
O O5W 1.35918(11) 0.52866(8) 0.38701(7) 0.0276(2) Uani d D 1 . .
H H5W1 1.3070(18) 0.5252(16) 0.3431(9) 0.041(6) Uiso d D 1 . .
H H5W2 1.4231(15) 0.4911(13) 0.3801(13) 0.040(6) Uiso d D 1 . .
O O6W 1.02652(9) 0.37775(7) 0.31095(7) 0.0248(2) Uani d D 1 . .
H H6W1 1.063(2) 0.4287(10) 0.2960(13) 0.044(6) Uiso d D 1 . .
H H6W2 0.9517(13) 0.3885(15) 0.3285(13) 0.045(6) Uiso d D 1 . .
N N1 0.70534(10) 0.63853(8) 0.33691(6) 0.0168(2) Uani d D 1 . .
H H1N1 0.6259(11) 0.6547(13) 0.3202(11) 0.023(4) Uiso d D 1 . .
H H1N2 0.7054(19) 0.5782(7) 0.3384(12) 0.031(5) Uiso d D 1 . .
N N2 0.71726(11) 0.83333(8) 0.43935(7) 0.0198(2) Uani d . 1 . .
N N3 0.94173(10) 0.73017(8) 0.45306(7) 0.0186(2) Uani d . 1 . .
C C1 0.79644(12) 0.67271(9) 0.28227(7) 0.0155(2) Uani d . 1 . .
C C2 0.91651(12) 0.62476(9) 0.27734(7) 0.0166(2) Uani d . 1 . .
H H2 0.9344 0.5688 0.3074 0.020 Uiso calc R 1 . .
C C3 1.00960(11) 0.66020(9) 0.22771(7) 0.0160(2) Uani d . 1 . .
C C4 0.98255(12) 0.74438(9) 0.18275(8) 0.0170(2) Uani d . 1 . .
H H4 1.0446 0.7686 0.1498 0.020 Uiso calc R 1 . .
C C5 0.86219(11) 0.79214(9) 0.18732(7) 0.0158(2) Uani d . 1 . .
C C6 0.76966(12) 0.75642(9) 0.23778(7) 0.0168(2) Uani d . 1 . .
H H6 0.6902 0.7888 0.2415 0.020 Uiso calc R 1 . .
C C7 1.14016(11) 0.60753(9) 0.22423(8) 0.0180(2) Uani d . 1 . .
C C8 0.83353(12) 0.88295(9) 0.13858(7) 0.0164(2) Uani d . 1 . .
C C9 0.60574(14) 0.88414(11) 0.43592(9) 0.0264(3) Uani d . 1 . .
H H9 0.5278 0.8534 0.4466 0.032 Uiso calc R 1 . .
C C10 0.60072(16) 0.98217(12) 0.41679(10) 0.0316(3) Uani d . 1 . .
H H10 0.5210 1.0156 0.4157 0.038 Uiso calc R 1 . .
C C11 0.71446(17) 1.02817(11) 0.39974(9) 0.0307(3) Uani d . 1 . .
H H11 0.7127 1.0932 0.3875 0.037 Uiso calc R 1 . .
C C12 0.83406(15) 0.97630(10) 0.40083(9) 0.0259(3) Uani d . 1 . .
C C13 0.83020(13) 0.87881(10) 0.42259(8) 0.0195(2) Uani d . 1 . .
C C14 0.95735(17) 1.01683(12) 0.38069(11) 0.0365(4) Uani d . 1 . .
H H14 0.9602 1.0810 0.3657 0.044 Uiso calc R 1 . .
C C15 1.06906(17) 0.96363(13) 0.38306(12) 0.0379(4) Uani d . 1 . .
H H15 1.1469 0.9912 0.3682 0.045 Uiso calc R 1 . .
C C16 1.06940(14) 0.86486(12) 0.40818(10) 0.0280(3) Uani d . 1 . .
C C17 0.95058(13) 0.82265(10) 0.42820(8) 0.0198(2) Uani d . 1 . .
C C18 1.18338(15) 0.80580(13) 0.41512(11) 0.0353(4) Uani d . 1 . .
H H18 1.2640 0.8297 0.4013 0.042 Uiso calc R 1 . .
C C19 1.17504(14) 0.71351(13) 0.44210(11) 0.0326(3) Uani d . 1 . .
H H19 1.2503 0.6749 0.4482 0.039 Uiso calc R 1 . .
C C20 1.05169(13) 0.67760(10) 0.46052(9) 0.0245(3) Uani d . 1 . .
H H20 1.0469 0.6147 0.4786 0.029 Uiso calc R 1 . .

loop_
_atom_site_aniso_label
_atom_site_aniso_U_11
_atom_site_aniso_U_22
_atom_site_aniso_U_33
_atom_site_aniso_U_12
_atom_site_aniso_U_13
_atom_site_aniso_U_23
Co1 0.01501(9) 0.01376(10) 0.01610(10) 0.00058(5) 0.00396(6) 0.00020(6)
O1 0.0198(4) 0.0260(5) 0.0490(7) 0.0059(4) 0.0081(4) 0.0196(5)
O2 0.0216(4) 0.0249(5) 0.0407(6) 0.0061(4) 0.0137(4) 0.0139(5)
O3 0.0215(4) 0.0204(5) 0.0265(5) 0.0018(4) 0.0095(3) 0.0082(4)
O4 0.0216(4) 0.0192(5) 0.0320(5) 0.0066(4) 0.0109(4) 0.0087(4)
O1W 0.0260(5) 0.0237(5) 0.0185(4) 0.0059(4) 0.0009(4) -0.0061(4)
O2W 0.0266(4) 0.0146(4) 0.0182(4) -0.0006(4) 0.0031(3) -0.0010(4)
O3W 0.0170(4) 0.0344(5) 0.0198(5) -0.0033(4) 0.0045(3) -0.0009(4)
O4W 0.0265(5) 0.0461(8) 0.0526(8) -0.0063(5) -0.0051(5) 0.0224(7)
O5W 0.0306(5) 0.0256(5) 0.0269(5) 0.0060(4) 0.0045(4) 0.0030(4)
O6W 0.0206(4) 0.0192(5) 0.0354(5) 0.0003(4) 0.0073(4) 0.0018(4)
N1 0.0181(4) 0.0166(5) 0.0165(5) -0.0001(4) 0.0058(4) 0.0032(4)
N2 0.0202(5) 0.0180(5) 0.0214(5) 0.0022(4) 0.0036(4) 0.0007(4)
N3 0.0171(5) 0.0184(5) 0.0205(5) -0.0001(4) 0.0025(4) -0.0015(4)
C1 0.0175(5) 0.0165(5) 0.0132(5) -0.0008(4) 0.0041(4) 0.0009(4)
C2 0.0192(5) 0.0147(5) 0.0161(5) 0.0009(4) 0.0024(4) 0.0027(4)
C3 0.0157(5) 0.0152(5) 0.0172(5) 0.0011(4) 0.0022(4) 0.0005(4)
C4 0.0171(5) 0.0167(6) 0.0180(5) 0.0000(4) 0.0051(4) 0.0024(5)
C5 0.0175(5) 0.0139(5) 0.0166(5) 0.0008(4) 0.0041(4) 0.0022(4)
C6 0.0168(5) 0.0172(6) 0.0171(5) 0.0020(4) 0.0051(4) 0.0006(5)
C7 0.0152(5) 0.0166(6) 0.0222(6) 0.0011(4) 0.0020(4) 0.0028(5)
C8 0.0194(5) 0.0136(5) 0.0164(5) 0.0008(4) 0.0035(4) 0.0018(4)
C9 0.0251(6) 0.0243(7) 0.0308(7) 0.0063(5) 0.0066(5) 0.0030(6)
C10 0.0378(8) 0.0258(7) 0.0313(7) 0.0149(6) 0.0044(6) 0.0046(6)
C11 0.0465(8) 0.0180(6) 0.0267(7) 0.0059(6) -0.0005(6) 0.0034(6)
C12 0.0349(7) 0.0185(6) 0.0236(6) -0.0026(5) -0.0004(5) 0.0037(5)
C13 0.0234(6) 0.0172(6) 0.0178(5) -0.0011(5) 0.0019(4) 0.0006(5)
C14 0.0441(9) 0.0232(7) 0.0416(9) -0.0111(6) 0.0012(7) 0.0102(7)
C15 0.0344(8) 0.0343(9) 0.0454(9) -0.0156(7) 0.0063(7) 0.0089(7)
C16 0.0239(6) 0.0296(7) 0.0309(7) -0.0085(6) 0.0050(5) 0.0024(6)
C17 0.0196(6) 0.0199(6) 0.0201(6) -0.0025(5) 0.0026(4) -0.0012(5)
C18 0.0186(6) 0.0439(10) 0.0441(9) -0.0075(6) 0.0068(6) -0.0006(7)
C19 0.0166(6) 0.0376(8) 0.0436(9) 0.0031(6) 0.0034(6) -0.0033(7)
C20 0.0202(6) 0.0229(7) 0.0302(7) 0.0027(5) 0.0011(5) -0.0025(5)

loop_
_atom_type_symbol
_atom_type_description
_atom_type_scat_dispersion_real
_atom_type_scat_dispersion_imag
_atom_type_scat_source
C C 0.0033 0.0016 'International Tables Vol C Tables 4.2.6.8 and 6.1.1.4'
H H 0.0000 0.0000 'International Tables Vol C Tables 4.2.6.8 and 6.1.1.4'
N N 0.0061 0.0033 'International Tables Vol C Tables 4.2.6.8 and 6.1.1.4'
O O 0.0106 0.0060 'International Tables Vol C Tables 4.2.6.8 and 6.1.1.4'
Co Co 0.3494 0.9721 'International Tables Vol C Tables 4.2.6.8 and 6.1.1.4'

loop_
_geom_angle_atom_site_label_1
_geom_angle_atom_site_label_2
_geom_angle_atom_site_label_3
_geom_angle_site_symmetry_1
_geom_angle_site_symmetry_3
_geom_angle
_geom_angle_publ_flag
O1W Co1 O2W . . 83.37(4) ?
O1W Co1 O3W . . 88.60(4) ?
O2W Co1 O3W . . 96.65(4) ?
O1W Co1 N2 . . 94.45(4) ?
O2W Co1 N2 . . 171.97(4) ?
O3W Co1 N2 . . 91.01(4) ?
O1W Co1 N3 . . 92.90(4) ?
O2W Co1 N3 . . 94.82(4) ?
O3W Co1 N3 . . 168.53(4) ?
N2 Co1 N3 . . 77.54(4) ?
O1W Co1 N1 . . 169.81(4) ?
O2W Co1 N1 . . 88.26(4) ?
O3W Co1 N1 . . 86.60(4) ?
N2 Co1 N1 . . 94.62(4) ?
N3 Co1 N1 . . 93.59(4) ?
Co1 O1W H1W1 . . 117.8(15) ?
Co1 O1W H1W2 . . 126.2(16) ?
H1W1 O1W H1W2 . . 108(2) ?
Co1 O2W H2W1 . . 106.8(15) ?
Co1 O2W H2W2 . . 111.5(16) ?
H2W1 O2W H2W2 . . 108(2) ?
Co1 O3W H3W1 . . 122.1(17) ?
Co1 O3W H3W2 . . 120.1(15) ?
H3W1 O3W H3W2 . . 106(2) ?
H4W1 O4W H4W2 . . 107(2) ?
H5W1 O5W H5W2 . . 106(2) ?
H6W1 O6W H6W2 . . 112(2) ?
C1 N1 Co1 . . 116.15(8) ?
C1 N1 H1N1 . . 111.1(12) ?
Co1 N1 H1N1 . . 107.1(12) ?
C1 N1 H1N2 . . 110.7(13) ?
Co1 N1 H1N2 . . 105.3(13) ?
H1N1 N1 H1N2 . . 105.8(18) ?
C9 N2 C13 . . 118.01(12) ?
C9 N2 Co1 . . 127.81(10) ?
C13 N2 Co1 . . 114.17(9) ?
C20 N3 C17 . . 118.20(11) ?
C20 N3 Co1 . . 127.75(10) ?
C17 N3 Co1 . . 113.86(8) ?
C6 C1 C2 . . 119.92(11) ?
C6 C1 N1 . . 120.22(11) ?
C2 C1 N1 . . 119.75(11) ?
C3 C2 C1 . . 120.43(11) ?
C3 C2 H2 . . 119.8 ?
C1 C2 H2 . . 119.8 ?
C2 C3 C4 . . 119.67(11) ?
C2 C3 C7 . . 119.46(11) ?
C4 C3 C7 . . 120.86(11) ?
C5 C4 C3 . . 119.95(11) ?
C5 C4 H4 . . 120.0 ?
C3 C4 H4 . . 120.0 ?
C4 C5 C6 . . 120.00(11) ?
C4 C5 C8 . . 119.70(10) ?
C6 C5 C8 . . 120.29(11) ?
C1 C6 C5 . . 120.02(11) ?
C1 C6 H6 . . 120.0 ?
C5 C6 H6 . . 120.0 ?
O2 C7 O1 . . 123.33(11) ?
O2 C7 C3 . . 118.90(11) ?
O1 C7 C3 . . 117.76(11) ?
O3 C8 O4 . . 122.90(11) ?
O3 C8 C5 . . 118.22(11) ?
O4 C8 C5 . . 118.88(10) ?
N2 C9 C10 . . 122.77(14) ?
N2 C9 H9 . . 118.6 ?
C10 C9 H9 . . 118.6 ?
C11 C10 C9 . . 119.33(14) ?
C11 C10 H10 . . 120.3 ?
C9 C10 H10 . . 120.3 ?
C10 C11 C12 . . 119.61(14) ?
C10 C11 H11 . . 120.2 ?
C12 C11 H11 . . 120.2 ?
C13 C12 C11 . . 117.03(13) ?
C13 C12 C14 . . 119.00(14) ?
C11 C12 C14 . . 123.96(14) ?
N2 C13 C12 . . 123.20(12) ?
N2 C13 C17 . . 117.04(12) ?
C12 C13 C17 . . 119.75(12) ?
C15 C14 C12 . . 121.35(14) ?
C15 C14 H14 . . 119.3 ?
C12 C14 H14 . . 119.3 ?
C14 C15 C16 . . 120.90(14) ?
C14 C15 H15 . . 119.5 ?
C16 C15 H15 . . 119.5 ?
C17 C16 C18 . . 116.54(14) ?
C17 C16 C15 . . 119.36(14) ?
C18 C16 C15 . . 124.11(14) ?
N3 C17 C16 . . 123.43(13) ?
N3 C17 C13 . . 117.02(11) ?
C16 C17 C13 . . 119.55(13) ?
C19 C18 C16 . . 119.97(14) ?
C19 C18 H18 . . 120.0 ?
C16 C18 H18 . . 120.0 ?
C18 C19 C20 . . 119.35(14) ?
C18 C19 H19 . . 120.3 ?
C20 C19 H19 . . 120.3 ?
N3 C20 C19 . . 122.48(14) ?
N3 C20 H20 . . 118.8 ?
C19 C20 H20 . . 118.8 ?

loop_
_geom_bond_atom_site_label_1
_geom_bond_atom_site_label_2
_geom_bond_site_symmetry_2
_geom_bond_distance
_geom_bond_publ_flag
Co1 O1W . 2.0750(10) ?
Co1 O2W . 2.0995(9) ?
Co1 O3W . 2.1080(9) ?
Co1 N2 . 2.1364(12) ?
Co1 N3 . 2.1429(10) ?
Co1 N1 . 2.1992(11) ?
O1 C7 . 1.2530(16) ?
O2 C7 . 1.2530(15) ?
O3 C8 . 1.2556(14) ?
O4 C8 . 1.2624(15) ?
O1W H1W1 . 0.830(10) ?
O1W H1W2 . 0.840(10) ?
O2W H2W1 . 0.830(10) ?
O2W H2W2 . 0.850(10) ?
O3W H3W1 . 0.840(10) ?
O3W H3W2 . 0.850(10) ?
O4W H4W1 . 0.850(10) ?
O4W H4W2 . 0.850(10) ?
O5W H5W1 . 0.850(10) ?
O5W H5W2 . 0.850(10) ?
O6W H6W1 . 0.850(10) ?
O6W H6W2 . 0.850(10) ?
N1 C1 . 1.4269(15) ?
N1 H1N1 . 0.850(10) ?
N1 H1N2 . 0.840(10) ?
N2 C9 . 1.3293(17) ?
N2 C13 . 1.3590(17) ?
N3 C20 . 1.3282(17) ?
N3 C17 . 1.3593(17) ?
C1 C6 . 1.3876(17) ?
C1 C2 . 1.3967(16) ?
C2 C3 . 1.3927(16) ?
C2 H2 . 0.9300 ?
C3 C4 . 1.3974(17) ?
C3 C7 . 1.5181(16) ?
C4 C5 . 1.3971(16) ?
C4 H4 . 0.9300 ?
C5 C6 . 1.3989(16) ?
C5 C8 . 1.5086(17) ?
C6 H6 . 0.9300 ?
C9 C10 . 1.404(2) ?
C9 H9 . 0.9300 ?
C10 C11 . 1.371(2) ?
C10 H10 . 0.9300 ?
C11 C12 . 1.409(2) ?
C11 H11 . 0.9300 ?
C12 C13 . 1.4085(19) ?
C12 C14 . 1.438(2) ?
C13 C17 . 1.4437(18) ?
C14 C15 . 1.350(3) ?
C14 H14 . 0.9300 ?
C15 C16 . 1.439(2) ?
C15 H15 . 0.9300 ?
C16 C17 . 1.4066(18) ?
C16 C18 . 1.413(2) ?
C18 C19 . 1.367(2) ?
C18 H18 . 0.9300 ?
C19 C20 . 1.405(2) ?
C19 H19 . 0.9300 ?
C20 H20 . 0.9300 ?

loop_
_geom_hbond_atom_site_label_D
_geom_hbond_atom_site_label_H
_geom_hbond_atom_site_label_A
_geom_hbond_site_symmetry_A
_geom_hbond_distance_DH
_geom_hbond_distance_HA
_geom_hbond_distance_DA
_geom_hbond_angle_DHA
_geom_hbond_publ_flag
O1w H1w1 O6w 3_766 0.830(10) 1.900(10) 2.7340(10) 175(2) yes
O1w H1w2 O2 4_576 0.840(10) 1.810(10) 2.6460(10) 173(2) yes
O2w H2w1 O5w 3_766 0.830(10) 1.930(10) 2.7610(10) 174(2) yes
O2w H2w2 O4 2_645 0.850(10) 1.940(10) 2.7900(10) 173(2) yes
O3w H3w1 O5w 1_455 0.840(10) 2.16(2) 2.909(2) 148(2) yes
O3w H3w2 O3 4_576 0.850(10) 1.860(10) 2.6940(10) 167(2) yes
O4w H4w1 O6w 2_655 0.850(10) 1.980(10) 2.811(2) 169(2) yes
O4w H4w2 O2 1_455 0.850(10) 2.050(10) 2.864(2) 161(3) yes
O5w H5w1 O1 . 0.850(10) 1.890(10) 2.716(2) 164(2) yes
O5w H5w2 O3 2_745 0.850(10) 1.900(10) 2.7190(10) 161(2) yes
O6w H6w1 O1 . 0.850(10) 1.820(10) 2.6650(10) 174(2) yes
O6w H6w2 O4 2_645 0.850(10) 1.940(10) 2.7840(10) 174(2) yes
N1 H1N1 O4w . 0.850(10) 2.060(10) 2.906(2) 169(2) yes
N1 H1N2 O4 2_645 0.840(10) 2.300(10) 3.110(2) 161(2) yes

loop_
_geom_torsion_atom_site_label_1
_geom_torsion_atom_site_label_2
_geom_torsion_atom_site_label_3
_geom_torsion_atom_site_label_4
_geom_torsion_site_symmetry_1
_geom_torsion_site_symmetry_2
_geom_torsion_site_symmetry_3
_geom_torsion_site_symmetry_4
_geom_torsion
_geom_torsion_publ_flag
O1W Co1 N1 C1 . . . . -145.0(2) ?
O2W Co1 N1 C1 . . . . -110.28(9) ?
O3W Co1 N1 C1 . . . . 152.95(9) ?
N2 Co1 N1 C1 . . . . 62.21(9) ?
N3 Co1 N1 C1 . . . . -15.56(9) ?
O1W Co1 N2 C9 . . . . -85.16(12) ?
O3W Co1 N2 C9 . . . . 3.51(12) ?
N3 Co1 N2 C9 . . . . -177.16(13) ?
N1 Co1 N2 C9 . . . . 90.18(12) ?
O1W Co1 N2 C13 . . . . 96.06(9) ?
O3W Co1 N2 C13 . . . . -175.26(9) ?
N3 Co1 N2 C13 . . . . 4.07(9) ?
N1 Co1 N2 C13 . . . . -88.59(9) ?
O1W Co1 N3 C20 . . . . 85.77(12) ?
O2W Co1 N3 C20 . . . . 2.19(12) ?
O3W Co1 N3 C20 . . . . -176.94(17) ?
N2 Co1 N3 C20 . . . . 179.69(12) ?
N1 Co1 N3 C20 . . . . -86.36(12) ?
O1W Co1 N3 C17 . . . . -99.37(9) ?
O2W Co1 N3 C17 . . . . 177.06(9) ?
O3W Co1 N3 C17 . . . . -2.1(3) ?
N2 Co1 N3 C17 . . . . -5.45(9) ?
N1 Co1 N3 C17 . . . . 88.50(9) ?
Co1 N1 C1 C6 . . . . -92.87(12) ?
Co1 N1 C1 C2 . . . . 83.33(13) ?
C6 C1 C2 C3 . . . . -0.27(19) ?
N1 C1 C2 C3 . . . . -176.48(11) ?
C1 C2 C3 C4 . . . . 0.13(19) ?
C1 C2 C3 C7 . . . . 179.20(11) ?
C2 C3 C4 C5 . . . . -0.45(19) ?
C7 C3 C4 C5 . . . . -179.51(11) ?
C3 C4 C5 C6 . . . . 0.91(19) ?
C3 C4 C5 C8 . . . . -179.95(11) ?
C2 C1 C6 C5 . . . . 0.73(19) ?
N1 C1 C6 C5 . . . . 176.92(11) ?
C4 C5 C6 C1 . . . . -1.06(19) ?
C8 C5 C6 C1 . . . . 179.81(11) ?
C2 C3 C7 O2 . . . . -175.69(12) ?
C4 C3 C7 O2 . . . . 3.38(19) ?
C2 C3 C7 O1 . . . . 3.05(18) ?
C4 C3 C7 O1 . . . . -177.88(13) ?
C4 C5 C8 O3 . . . . -2.25(18) ?
C6 C5 C8 O3 . . . . 176.88(12) ?
C4 C5 C8 O4 . . . . 177.14(12) ?
C6 C5 C8 O4 . . . . -3.73(18) ?
C13 N2 C9 C10 . . . . -0.8(2) ?
Co1 N2 C9 C10 . . . . -179.49(11) ?
N2 C9 C10 C11 . . . . 0.9(2) ?
C9 C10 C11 C12 . . . . 0.7(2) ?
C10 C11 C12 C13 . . . . -2.1(2) ?
C10 C11 C12 C14 . . . . 177.43(16) ?
C9 N2 C13 C12 . . . . -0.9(2) ?
Co1 N2 C13 C12 . . . . 178.02(10) ?
C9 N2 C13 C17 . . . . 178.87(12) ?
Co1 N2 C13 C17 . . . . -2.23(15) ?
C11 C12 C13 N2 . . . . 2.3(2) ?
C14 C12 C13 N2 . . . . -177.27(14) ?
C11 C12 C13 C17 . . . . -177.44(13) ?
C14 C12 C13 C17 . . . . 3.0(2) ?
C13 C12 C14 C15 . . . . -0.7(2) ?
C11 C12 C14 C15 . . . . 179.79(16) ?
C12 C14 C15 C16 . . . . -1.8(3) ?
C14 C15 C16 C17 . . . . 1.9(3) ?
C14 C15 C16 C18 . . . . -177.55(17) ?
C20 N3 C17 C16 . . . . 1.5(2) ?
Co1 N3 C17 C16 . . . . -173.89(11) ?
C20 N3 C17 C13 . . . . -178.51(12) ?
Co1 N3 C17 C13 . . . . 6.10(15) ?
C18 C16 C17 N3 . . . . -0.1(2) ?
C15 C16 C17 N3 . . . . -179.52(14) ?
C18 C16 C17 C13 . . . . 179.94(14) ?
C15 C16 C17 C13 . . . . 0.5(2) ?
N2 C13 C17 N3 . . . . -2.64(18) ?
C12 C13 C17 N3 . . . . 177.12(12) ?
N2 C13 C17 C16 . . . . 177.35(12) ?
C12 C13 C17 C16 . . . . -2.9(2) ?
C17 C16 C18 C19 . . . . -1.6(2) ?
C15 C16 C18 C19 . . . . 177.86(17) ?
C16 C18 C19 C20 . . . . 1.7(3) ?
C17 N3 C20 C19 . . . . -1.3(2) ?
Co1 N3 C20 C19 . . . . 173.33(11) ?
C18 C19 C20 N3 . . . . -0.3(2) ?
